data_7009484
loop_
_publ_author_name
'Adams, Harry'
'Fenton, David E.'
'Haque, Shabana R.'
'Heath, Sarah L.'
'Ohba, Masaaki'
'Okawa, Hisashi'
'Spey, Sharon E.'

_publ_section_title
;
 Diversity in the reactions of unsymmetric dinucleating Schiff base
 ligands with CuII and NiII
;
_journal_issue 12
_journal_name_full 'Journal of the Chemical Society, Dalton Transactions'
_journal_page_first 1849
_journal_paper_doi 10.1039/b001395l
_journal_year 2000
_chemical_formula_sum 'C20 H36 Cl2 Cu2 N4 O10'
_chemical_formula_weight 690.51
_chemical_name_systematic
; 
 ? 
;
_space_group_IT_number 14
_symmetry_cell_setting monoclinic
_symmetry_space_group_name_Hall '-P 2ybc'
_symmetry_space_group_name_H-M 'P 1 21/c 1'
_atom_sites_solution_hydrogens geom
_atom_sites_solution_primary direct
_atom_sites_solution_secondary difmap
_audit_creation_method SHELXL-97
_cell_angle_alpha 90.00
_cell_angle_beta 107.870(10)
_cell_angle_gamma 90.00
_cell_formula_units_Z 4
_cell_length_a 13.138(3)
_cell_length_b 12.800(4)
_cell_length_c 18.132(5)
_cell_measurement_temperature 298(2)
_cell_volume 2902.1(14)
_computing_structure_refinement 'SHELXL-97 (Sheldrick, 1997)'
_computing_structure_solution 'SHELXS-97 (Sheldrick, 1990)'
_diffrn_ambient_temperature 298(2)
_diffrn_measured_fraction_theta_full 0.999
_diffrn_measured_fraction_theta_max 0.999
_diffrn_radiation_monochromator graphite
_diffrn_radiation_source 'fine-focus sealed tube'
_diffrn_radiation_type MoK\a
_diffrn_radiation_wavelength 0.71073
_diffrn_reflns_av_R_equivalents 0.0734
_diffrn_reflns_av_sigmaI/netI 0.0676
_diffrn_reflns_limit_h_max 15
_diffrn_reflns_limit_h_min -1
_diffrn_reflns_limit_k_max 15
_diffrn_reflns_limit_k_min -1
_diffrn_reflns_limit_l_max 20
_diffrn_reflns_limit_l_min -21
_diffrn_reflns_number 6404
_diffrn_reflns_theta_full 25.01
_diffrn_reflns_theta_max 25.01
_diffrn_reflns_theta_min 1.63
_exptl_absorpt_coefficient_mu 1.705
_exptl_absorpt_correction_T_max 0.5487
_exptl_absorpt_correction_T_min 0.4277
_exptl_absorpt_correction_type multi-scan
_exptl_crystal_colour green
_exptl_crystal_density_diffrn 1.580
_exptl_crystal_density_method 'not measured'
_exptl_crystal_description block
_exptl_crystal_F_000 1424
_exptl_crystal_size_max 0.60
_exptl_crystal_size_mid 0.60
_exptl_crystal_size_min 0.40
_refine_diff_density_max 0.734
_refine_diff_density_min -1.076
_refine_diff_density_rms 0.109
_refine_ls_extinction_method none
_refine_ls_goodness_of_fit_ref 1.023
_refine_ls_hydrogen_treatment mixed
_refine_ls_matrix_type full
_refine_ls_number_parameters 399
_refine_ls_number_reflns 5118
_refine_ls_number_restraints 104
_refine_ls_restrained_S_all 1.019
_refine_ls_R_factor_all 0.1055
_refine_ls_R_factor_gt 0.0688
_refine_ls_shift/su_max 0.000
_refine_ls_shift/su_mean 0.000
_refine_ls_structure_factor_coef Fsqd
_refine_ls_weighting_details 'calc w=1/[\s^2^(Fo^2^)+(0.1116P)^2^+3.1782P] where P=(Fo^2^+2Fc^2^)/3'
_refine_ls_weighting_scheme calc
_refine_ls_wR_factor_gt 0.1724
_refine_ls_wR_factor_ref 0.1988
_reflns_number_gt 3456
_reflns_number_total 5118
_reflns_threshold_expression >2sigma(I)
_cod_data_source_file b001395l.txt
_cod_data_source_block ifn76s
_cod_depositor_comments
;
The following automatic conversions were performed:
'_atom_site_symetry_multiplicity' tag replaced with
'_atom_site_symmetry_multiplicity'.

Automatic conversion script
Id: cif_correct_tags 1440 2010-10-19 06:21:57Z saulius 

The following automatic conversions were performed:
'_symmetry_cell_setting' value 'Monoclinic' changed to 'monoclinic'
according to '/home/saulius/struct/CIF-dictionaries/cif_core.dic'
dictionary named 'cif_core.dic' version 2.4.1 from 2010-06-29.

Automatic conversion script
Id: cif_fix_enum 1527 2010-12-29 10:47:43Z saulius 
;
_cod_original_sg_symbol_H-M P2(1)/c
_cod_database_code 7009484

loop_
_symmetry_equiv_pos_as_xyz
'x, y, z'
'-x, y+1/2, -z+1/2'
'-x, -y, -z'
'x, -y-1/2, z-1/2'

loop_
_atom_site_label
_atom_site_type_symbol
_atom_site_fract_x
_atom_site_fract_y
_atom_site_fract_z
_atom_site_U_iso_or_equiv
_atom_site_adp_type
_atom_site_occupancy
_atom_site_symmetry_multiplicity
_atom_site_calc_flag
_atom_site_refinement_flags
_atom_site_disorder_assembly
_atom_site_disorder_group
Cu1 Cu 0.72762(6) 0.96798(6) 0.12430(5) 0.0472(3) Uani 1 1 d . . .
Cu2 Cu 0.79390(6) 0.75337(6) 0.09902(5) 0.0490(3) Uani 1 1 d . . .
Cl1 Cl 0.3757(2) 0.72018(18) 0.08844(15) 0.0808(6) Uani 1 1 d D . .
Cl2 Cl 0.8913(2) 0.86050(15) 0.29937(11) 0.0767(6) Uani 1 1 d D . .
O1 O 0.8377(4) 0.8989(3) 0.0878(2) 0.0487(10) Uani 1 1 d . . .
O2 O 0.6686(4) 0.8309(3) 0.1025(3) 0.0628(13) Uani 1 1 d . . .
H2 H 0.5992 0.8078 0.0955 0.094 Uiso 1 1 calc R . .
O3A O 0.3600(19) 0.8195(8) 0.0534(10) 0.127(7) Uani 0.470(12) 1 d PDU A 1
O3B O 0.4414(11) 0.7858(14) 0.0604(10) 0.127(6) Uani 0.530(12) 1 d PDU A 2
O4A O 0.4745(8) 0.7250(18) 0.1474(8) 0.130(7) Uani 0.470(12) 1 d PDU A 1
O4B O 0.4263(14) 0.6243(9) 0.1146(12) 0.139(7) Uani 0.530(12) 1 d PDU A 2
O5A O 0.2866(11) 0.694(2) 0.1121(15) 0.158(10) Uani 0.470(12) 1 d PDU A 1
O5B O 0.3568(17) 0.7740(12) 0.1507(7) 0.130(6) Uani 0.530(12) 1 d PDU A 2
O6A O 0.3802(18) 0.6644(14) 0.0226(8) 0.151(9) Uani 0.470(12) 1 d PDU A 1
O6B O 0.2740(8) 0.7031(15) 0.0348(9) 0.143(7) Uani 0.530(12) 1 d PDU A 2
O7 O 0.8457(5) 0.9541(4) 0.2637(3) 0.091(2) Uani 1 1 d D B .
O8 O 0.8709(6) 0.7771(4) 0.2475(3) 0.093(2) Uani 1 1 d . B .
O9A O 0.9887(8) 0.8587(12) 0.3601(7) 0.113(3) Uani 0.544(8) 1 d PDU B 1
O9B O 0.9946(7) 0.8780(12) 0.2935(9) 0.113(3) Uani 0.456(8) 1 d PDU B 2
O10A O 0.8218(9) 0.8331(10) 0.3422(7) 0.111(3) Uani 0.544(8) 1 d PDU B 1
O10B O 0.9291(18) 0.8534(15) 0.3807(3) 0.112(3) Uani 0.456(8) 1 d PDU B 2
N1 N 0.7985(5) 1.1012(4) 0.1315(3) 0.0506(13) Uani 1 1 d . . .
N2 N 0.6166(5) 1.0450(4) 0.1613(3) 0.0545(14) Uani 1 1 d . . .
N3 N 0.7326(5) 0.6066(4) 0.0889(4) 0.0583(15) Uani 1 1 d . . .
N4 N 0.9299(4) 0.6937(4) 0.0885(3) 0.0515(13) Uani 1 1 d . . .
C1 C 0.9347(5) 0.9349(5) 0.0939(4) 0.0491(15) Uani 1 1 d . . .
C2 C 1.0081(6) 0.8697(5) 0.0742(4) 0.0556(17) Uani 1 1 d . . .
C3 C 1.1104(6) 0.9042(6) 0.0830(4) 0.0638(19) Uani 1 1 d . . .
H3A H 1.1583 0.8589 0.0710 0.077 Uiso 1 1 calc R . .
C4 C 1.1451(6) 1.0049(6) 0.1092(4) 0.0620(18) Uani 1 1 d . . .
C5 C 1.0700(6) 1.0697(5) 0.1249(4) 0.0562(17) Uani 1 1 d . . .
H5A H 1.0900 1.1377 0.1409 0.067 Uiso 1 1 calc R . .
C6 C 0.9657(5) 1.0379(5) 0.1177(4) 0.0494(15) Uani 1 1 d . . .
C7 C 0.8933(6) 1.1153(5) 0.1317(4) 0.0528(16) Uani 1 1 d . . .
H7B H 0.9199 1.1829 0.1420 0.063 Uiso 1 1 calc R . .
C8 C 0.7355(6) 1.1872(5) 0.1496(5) 0.065(2) Uani 1 1 d . . .
H8B H 0.6879 1.2167 0.1023 0.078 Uiso 1 1 calc R . .
H8C H 0.7824 1.2419 0.1780 0.078 Uiso 1 1 calc R . .
C9 C 0.6719(6) 1.1404(5) 0.1986(4) 0.0621(19) Uani 1 1 d . . .
H9A H 0.7195 1.1235 0.2497 0.075 Uiso 1 1 calc R . .
H9B H 0.6198 1.1908 0.2046 0.075 Uiso 1 1 calc R . .
C10 C 0.8206(7) 0.5352(5) 0.0800(5) 0.070(2) Uani 1 1 d . . .
H10A H 0.8604 0.5072 0.1303 0.084 Uiso 1 1 calc R . .
H10B H 0.7889 0.4771 0.0465 0.084 Uiso 1 1 calc R . .
C11 C 0.8951(7) 0.5920(6) 0.0468(5) 0.073(2) Uani 1 1 d . . .
H11A H 0.8599 0.6055 -0.0077 0.087 Uiso 1 1 calc R . .
H11B H 0.9574 0.5489 0.0511 0.087 Uiso 1 1 calc R . .
C12 C 0.9706(6) 0.7623(6) 0.0377(4) 0.0621(19) Uani 1 1 d . . .
H12A H 0.9145 0.7724 -0.0110 0.075 Uiso 1 1 calc R . .
H12B H 1.0299 0.7278 0.0265 0.075 Uiso 1 1 calc R . .
C13 C 0.5218(6) 1.0698(7) 0.0937(5) 0.076(2) Uani 1 1 d . . .
H13A H 0.4695 1.1058 0.1113 0.114 Uiso 1 1 calc R . .
H13B H 0.4916 1.0061 0.0683 0.114 Uiso 1 1 calc R . .
H13C H 0.5434 1.1133 0.0581 0.114 Uiso 1 1 calc R . .
C14 C 0.5798(8) 0.9845(7) 0.2187(5) 0.079(2) Uani 1 1 d . . .
H14A H 0.5278 1.0246 0.2339 0.119 Uiso 1 1 calc R . .
H14B H 0.6398 0.9699 0.2634 0.119 Uiso 1 1 calc R . .
H14C H 0.5482 0.9200 0.1957 0.119 Uiso 1 1 calc R . .
C15 C 0.6330(7) 0.6006(6) 0.0217(5) 0.078(2) Uani 1 1 d . . .
H15A H 0.5760 0.6359 0.0355 0.094 Uiso 1 1 calc R . .
H15B H 0.6127 0.5278 0.0121 0.094 Uiso 1 1 calc R . .
C16 C 0.6422(8) 0.6481(8) -0.0520(6) 0.105(3) Uani 1 1 d . . .
H16A H 0.5752 0.6411 -0.0923 0.158 Uiso 1 1 calc R . .
H16B H 0.6971 0.6126 -0.0671 0.158 Uiso 1 1 calc R . .
H16C H 0.6601 0.7207 -0.0437 0.158 Uiso 1 1 calc R . .
C17 C 0.7089(7) 0.5799(6) 0.1626(5) 0.077(2) Uani 1 1 d . . .
H17A H 0.6571 0.6297 0.1699 0.092 Uiso 1 1 calc R . .
H17B H 0.7740 0.5882 0.2055 0.092 Uiso 1 1 calc R . .
C18 C 0.6656(9) 0.4697(7) 0.1658(6) 0.100(3) Uani 1 1 d . . .
H18A H 0.6529 0.4594 0.2147 0.150 Uiso 1 1 calc R . .
H18B H 0.7170 0.4194 0.1602 0.150 Uiso 1 1 calc R . .
H18C H 0.5999 0.4610 0.1246 0.150 Uiso 1 1 calc R . .
C19 C 1.0140(6) 0.6741(7) 0.1631(5) 0.077(2) Uani 1 1 d . . .
H19A H 1.0762 0.6457 0.1532 0.116 Uiso 1 1 calc R . .
H19B H 0.9878 0.6254 0.1932 0.116 Uiso 1 1 calc R . .
H19C H 1.0324 0.7386 0.1910 0.116 Uiso 1 1 calc R . .
C20 C 1.2552(7) 1.0418(7) 0.1146(5) 0.082(2) Uani 1 1 d . . .
H20A H 1.2950 0.9853 0.1020 0.123 Uiso 1 1 calc R . .
H20B H 1.2907 1.0654 0.1664 0.123 Uiso 1 1 calc R . .
H20C H 1.2505 1.0983 0.0789 0.123 Uiso 1 1 calc R . .

loop_
_atom_site_aniso_label
_atom_site_aniso_U_11
_atom_site_aniso_U_22
_atom_site_aniso_U_33
_atom_site_aniso_U_23
_atom_site_aniso_U_13
_atom_site_aniso_U_12
Cu1 0.0582(5) 0.0321(4) 0.0518(5) -0.0052(3) 0.0175(4) 0.0041(3)
Cu2 0.0590(5) 0.0323(4) 0.0558(5) -0.0069(3) 0.0181(4) 0.0024(4)
Cl1 0.0857(15) 0.0673(13) 0.0981(17) 0.0014(12) 0.0412(14) -0.0003(11)
Cl2 0.1087(16) 0.0494(10) 0.0543(10) -0.0006(8) -0.0014(11) 0.0173(11)
O1 0.058(3) 0.034(2) 0.058(3) -0.0069(19) 0.023(2) 0.002(2)
O2 0.053(3) 0.037(2) 0.099(4) -0.019(2) 0.025(3) -0.001(2)
O3A 0.153(18) 0.110(13) 0.126(14) 0.029(11) 0.054(13) 0.002(12)
O3B 0.083(9) 0.142(14) 0.166(15) 0.057(12) 0.052(10) -0.009(10)
O4A 0.112(13) 0.149(17) 0.127(14) -0.012(12) 0.030(11) 0.008(12)
O4B 0.169(15) 0.095(11) 0.180(17) 0.051(11) 0.092(13) 0.050(11)
O5A 0.122(14) 0.21(2) 0.160(19) 0.104(18) 0.070(14) 0.002(14)
O5B 0.179(17) 0.098(11) 0.117(12) 0.020(9) 0.051(11) 0.035(11)
O6A 0.19(2) 0.098(12) 0.153(17) -0.065(12) 0.034(14) -0.003(13)
O6B 0.111(12) 0.146(15) 0.182(17) -0.057(14) 0.057(12) -0.038(11)
O7 0.133(5) 0.048(3) 0.070(3) 0.002(3) -0.001(4) 0.016(3)
O8 0.160(6) 0.048(3) 0.064(3) -0.007(3) 0.024(4) 0.003(4)
O9A 0.149(7) 0.090(5) 0.084(5) 0.002(5) 0.013(5) 0.020(6)
O9B 0.147(8) 0.089(5) 0.087(5) -0.003(5) 0.011(6) 0.018(6)
O10A 0.152(8) 0.096(5) 0.082(5) 0.011(5) 0.030(5) 0.023(6)
O10B 0.152(7) 0.094(5) 0.081(5) 0.007(4) 0.021(5) 0.021(6)
N1 0.060(3) 0.036(3) 0.055(3) -0.001(2) 0.016(3) 0.008(3)
N2 0.069(4) 0.043(3) 0.053(3) -0.007(3) 0.022(3) 0.005(3)
N3 0.064(4) 0.037(3) 0.074(4) -0.011(3) 0.021(3) -0.002(3)
N4 0.065(3) 0.038(3) 0.051(3) -0.006(2) 0.017(3) 0.011(3)
C1 0.061(4) 0.044(3) 0.043(3) 0.002(3) 0.017(3) -0.001(3)
C2 0.066(4) 0.048(4) 0.054(4) -0.006(3) 0.021(3) 0.002(3)
C3 0.063(5) 0.062(5) 0.071(5) 0.004(4) 0.029(4) 0.012(4)
C4 0.063(4) 0.063(4) 0.060(4) 0.002(4) 0.019(4) -0.009(4)
C5 0.075(5) 0.044(4) 0.050(4) -0.001(3) 0.020(4) -0.011(4)
C6 0.061(4) 0.043(3) 0.042(3) 0.002(3) 0.012(3) -0.002(3)
C7 0.076(5) 0.033(3) 0.046(4) 0.002(3) 0.013(3) 0.001(3)
C8 0.081(5) 0.036(4) 0.075(5) -0.014(3) 0.017(4) 0.009(4)
C9 0.076(5) 0.050(4) 0.060(4) -0.013(3) 0.020(4) 0.013(4)
C10 0.099(6) 0.031(3) 0.087(5) -0.011(4) 0.039(5) 0.008(4)
C11 0.096(6) 0.048(4) 0.081(5) -0.018(4) 0.037(5) 0.004(4)
C12 0.069(5) 0.056(4) 0.067(5) -0.009(4) 0.030(4) 0.010(4)
C13 0.067(5) 0.082(6) 0.072(5) -0.010(4) 0.010(4) 0.013(4)
C14 0.108(6) 0.070(5) 0.077(5) 0.005(4) 0.055(5) 0.009(5)
C15 0.079(5) 0.053(4) 0.098(6) -0.026(4) 0.022(5) -0.016(4)
C16 0.113(8) 0.094(7) 0.084(7) -0.002(6) -0.004(6) -0.028(6)
C17 0.097(6) 0.048(4) 0.092(6) -0.011(4) 0.039(5) -0.015(4)
C18 0.147(9) 0.056(5) 0.112(8) -0.007(5) 0.063(7) -0.007(6)
C19 0.079(5) 0.078(5) 0.065(5) 0.003(4) 0.009(4) 0.025(5)
C20 0.082(5) 0.082(6) 0.088(6) 0.005(5) 0.035(5) -0.015(5)

loop_
_atom_type_symbol
_atom_type_description
_atom_type_scat_dispersion_real
_atom_type_scat_dispersion_imag
_atom_type_scat_source
C C 0.0033 0.0016 'International Tables Vol C Tables 4.2.6.8 and 6.1.1.4'
H H 0.0000 0.0000 'International Tables Vol C Tables 4.2.6.8 and 6.1.1.4'
N N 0.0061 0.0033 'International Tables Vol C Tables 4.2.6.8 and 6.1.1.4'
O O 0.0106 0.0060 'International Tables Vol C Tables 4.2.6.8 and 6.1.1.4'
Cl Cl 0.1484 0.1585 'International Tables Vol C Tables 4.2.6.8 and 6.1.1.4'
Cu Cu 0.3201 1.2651 'International Tables Vol C Tables 4.2.6.8 and 6.1.1.4'

loop_
_geom_angle_atom_site_label_1
_geom_angle_atom_site_label_2
_geom_angle_atom_site_label_3
_geom_angle
_geom_angle_site_symmetry_1
_geom_angle_site_symmetry_3
_geom_angle_publ_flag
O2 Cu1 N1 169.5(2) . . ?
O2 Cu1 O1 79.16(19) . . ?
N1 Cu1 O1 91.7(2) . . ?
O2 Cu1 N2 103.1(2) . . ?
N1 Cu1 N2 86.0(2) . . ?
O1 Cu1 N2 177.6(2) . . ?
O2 Cu1 Cu2 40.12(14) . . ?
N1 Cu1 Cu2 132.24(17) . . ?
O1 Cu1 Cu2 41.58(13) . . ?
N2 Cu1 Cu2 140.77(17) . . ?
O2 Cu2 O1 78.33(19) . . ?
O2 Cu2 N4 171.0(2) . . ?
O1 Cu2 N4 93.1(2) . . ?
O2 Cu2 N3 99.2(2) . . ?
O1 Cu2 N3 169.1(2) . . ?
N4 Cu2 N3 88.8(2) . . ?
O2 Cu2 Cu1 39.38(13) . . ?
O1 Cu2 Cu1 41.46(12) . . ?
N4 Cu2 Cu1 132.96(16) . . ?
N3 Cu2 Cu1 138.20(17) . . ?
O5A Cl1 O3B 156.2(13) . . ?
O5A Cl1 O4A 116.1(13) . . ?
O3B Cl1 O4A 73.9(11) . . ?
O5A Cl1 O6B 58.0(11) . . ?
O3B Cl1 O6B 113.6(11) . . ?
O4A Cl1 O6B 172.1(13) . . ?
O5A Cl1 O4B 92.1(12) . . ?
O3B Cl1 O4B 111.4(10) . . ?
O4A Cl1 O4B 63.4(11) . . ?
O6B Cl1 O4B 110.3(12) . . ?
O5A Cl1 O6A 113.0(17) . . ?
O3B Cl1 O6A 78.9(11) . . ?
O4A Cl1 O6A 113.4(12) . . ?
O6B Cl1 O6A 67.3(10) . . ?
O4B Cl1 O6A 72.9(11) . . ?
O5A Cl1 O5B 60.3(13) . . ?
O3B Cl1 O5B 106.0(12) . . ?
O4A Cl1 O5B 73.6(11) . . ?
O6B Cl1 O5B 105.4(11) . . ?
O4B Cl1 O5B 109.7(10) . . ?
O6A Cl1 O5B 172.6(13) . . ?
O5A Cl1 O3A 109.6(13) . . ?
O3B Cl1 O3A 47.0(9) . . ?
O4A Cl1 O3A 106.0(13) . . ?
O6B Cl1 O3A 81.5(12) . . ?
O4B Cl1 O3A 158.3(11) . . ?
O6A Cl1 O3A 96.6(12) . . ?
O5B Cl1 O3A 83.2(10) . . ?
O8 Cl2 O7 112.0(4) . . ?
O8 Cl2 O10B 126.3(8) . . ?
O7 Cl2 O10B 120.1(8) . . ?
O8 Cl2 O9A 117.1(7) . . ?
O7 Cl2 O9A 122.0(7) . . ?
O10B Cl2 O9A 40.2(9) . . ?
O8 Cl2 O9B 93.5(7) . . ?
O7 Cl2 O9B 96.5(7) . . ?
O10B Cl2 O9B 93.0(11) . . ?
O9A Cl2 O9B 53.0(9) . . ?
O8 Cl2 O10A 99.1(7) . . ?
O7 Cl2 O10A 102.0(6) . . ?
O10B Cl2 O10A 59.2(10) . . ?
O9A Cl2 O10A 98.7(9) . . ?
O9B Cl2 O10A 151.7(8) . . ?
C1 O1 Cu1 126.9(4) . . ?
C1 O1 Cu2 128.3(4) . . ?
Cu1 O1 Cu2 96.96(19) . . ?
Cu1 O2 Cu2 100.5(2) . . ?
C7 N1 C8 121.0(6) . . ?
C7 N1 Cu1 125.8(5) . . ?
C8 N1 Cu1 112.5(5) . . ?
C9 N2 C13 111.8(6) . . ?
C9 N2 C14 109.2(6) . . ?
C13 N2 C14 108.5(6) . . ?
C9 N2 Cu1 104.5(4) . . ?
C13 N2 Cu1 109.6(4) . . ?
C14 N2 Cu1 113.3(5) . . ?
C15 N3 C17 110.2(6) . . ?
C15 N3 C10 112.9(6) . . ?
C17 N3 C10 109.2(6) . . ?
C15 N3 Cu2 110.2(5) . . ?
C17 N3 Cu2 108.3(4) . . ?
C10 N3 Cu2 105.8(4) . . ?
C19 N4 C12 110.9(6) . . ?
C19 N4 C11 109.8(6) . . ?
C12 N4 C11 108.2(5) . . ?
C19 N4 Cu2 114.4(5) . . ?
C12 N4 Cu2 109.6(4) . . ?
C11 N4 Cu2 103.6(5) . . ?
O1 C1 C2 119.3(6) . . ?
O1 C1 C6 122.0(6) . . ?
C2 C1 C6 118.7(6) . . ?
C3 C2 C1 120.2(6) . . ?
C3 C2 C12 120.5(6) . . ?
C1 C2 C12 119.2(6) . . ?
C2 C3 C4 122.6(7) . . ?
C5 C4 C3 116.3(7) . . ?
C5 C4 C20 122.2(7) . . ?
C3 C4 C20 121.4(8) . . ?
C4 C5 C6 123.2(6) . . ?
C5 C6 C1 118.9(6) . . ?
C5 C6 C7 117.5(6) . . ?
C1 C6 C7 123.5(6) . . ?
N1 C7 C6 127.1(6) . . ?
N1 C8 C9 106.5(6) . . ?
N2 C9 C8 109.9(5) . . ?
C11 C10 N3 111.5(6) . . ?
C10 C11 N4 110.8(6) . . ?
N4 C12 C2 112.9(6) . . ?
N3 C15 C16 114.5(7) . . ?
N3 C17 C18 115.1(7) . . ?

loop_
_geom_bond_atom_site_label_1
_geom_bond_atom_site_label_2
_geom_bond_distance
_geom_bond_site_symmetry_2
_geom_bond_publ_flag
Cu1 O2 1.910(4) . ?
Cu1 N1 1.928(6) . ?
Cu1 O1 1.974(4) . ?
Cu1 N2 2.037(6) . ?
Cu1 Cu2 2.9596(13) . ?
Cu2 O2 1.940(4) . ?
Cu2 O1 1.979(4) . ?
Cu2 N4 2.005(5) . ?
Cu2 N3 2.030(5) . ?
Cl1 O5A 1.406(5) . ?
Cl1 O3B 1.406(5) . ?
Cl1 O4A 1.407(5) . ?
Cl1 O6B 1.407(5) . ?
Cl1 O4B 1.407(5) . ?
Cl1 O6A 1.408(5) . ?
Cl1 O5B 1.408(5) . ?
Cl1 O3A 1.408(5) . ?
Cl2 O8 1.394(6) . ?
Cl2 O7 1.406(4) . ?
Cl2 O10B 1.407(5) . ?
Cl2 O9A 1.408(5) . ?
Cl2 O9B 1.412(5) . ?
Cl2 O10A 1.412(5) . ?
O1 C1 1.328(8) . ?
N1 C7 1.257(9) . ?
N1 C8 1.473(8) . ?
N2 C9 1.475(9) . ?
N2 C13 1.488(9) . ?
N2 C14 1.492(10) . ?
N3 C15 1.491(10) . ?
N3 C17 1.502(10) . ?
N3 C10 1.520(9) . ?
N4 C19 1.482(9) . ?
N4 C12 1.486(9) . ?
N4 C11 1.504(9) . ?
C1 C2 1.402(9) . ?
C1 C6 1.407(9) . ?
C2 C3 1.377(10) . ?
C2 C12 1.540(10) . ?
C3 C4 1.400(11) . ?
C4 C5 1.383(10) . ?
C4 C20 1.496(11) . ?
C5 C6 1.398(9) . ?
C6 C7 1.449(9) . ?
C8 C9 1.517(10) . ?
C10 C11 1.487(11) . ?
C15 C16 1.508(13) . ?
C17 C18 1.529(11) . ?

loop_
_geom_torsion_atom_site_label_1
_geom_torsion_atom_site_label_2
_geom_torsion_atom_site_label_3
_geom_torsion_atom_site_label_4
_geom_torsion
_geom_torsion_site_symmetry_1
_geom_torsion_site_symmetry_2
_geom_torsion_site_symmetry_3
_geom_torsion_site_symmetry_4
_geom_torsion_publ_flag
N1 Cu1 Cu2 O2 -169.7(3) . . . . ?
O1 Cu1 Cu2 O2 -153.9(3) . . . . ?
N2 Cu1 Cu2 O2 26.1(4) . . . . ?
O2 Cu1 Cu2 O1 153.9(3) . . . . ?
N1 Cu1 Cu2 O1 -15.8(3) . . . . ?
N2 Cu1 Cu2 O1 180.0(3) . . . . ?
O2 Cu1 Cu2 N4 173.2(3) . . . . ?
N1 Cu1 Cu2 N4 3.5(3) . . . . ?
O1 Cu1 Cu2 N4 19.3(3) . . . . ?
N2 Cu1 Cu2 N4 -160.7(3) . . . . ?
O2 Cu1 Cu2 N3 -9.7(4) . . . . ?
N1 Cu1 Cu2 N3 -179.3(3) . . . . ?
O1 Cu1 Cu2 N3 -163.5(3) . . . . ?
N2 Cu1 Cu2 N3 16.5(4) . . . . ?
O2 Cu1 O1 C1 -167.5(5) . . . . ?
N1 Cu1 O1 C1 17.6(5) . . . . ?
N2 Cu1 O1 C1 29(5) . . . . ?
Cu2 Cu1 O1 C1 -150.8(6) . . . . ?
O2 Cu1 O1 Cu2 -16.8(2) . . . . ?
N1 Cu1 O1 Cu2 168.4(2) . . . . ?
N2 Cu1 O1 Cu2 180(100) . . . . ?
O2 Cu2 O1 C1 166.7(5) . . . . ?
N4 Cu2 O1 C1 -15.9(5) . . . . ?
N3 Cu2 O1 C1 -115.5(11) . . . . ?
Cu1 Cu2 O1 C1 150.1(6) . . . . ?
O2 Cu2 O1 Cu1 16.6(2) . . . . ?
N4 Cu2 O1 Cu1 -166.0(2) . . . . ?
N3 Cu2 O1 Cu1 94.4(11) . . . . ?
N1 Cu1 O2 Cu2 46.9(13) . . . . ?
O1 Cu1 O2 Cu2 17.3(2) . . . . ?
N2 Cu1 O2 Cu2 -163.4(2) . . . . ?
O1 Cu2 O2 Cu1 -17.3(2) . . . . ?
N4 Cu2 O2 Cu1 -33.9(15) . . . . ?
N3 Cu2 O2 Cu1 173.5(2) . . . . ?
O2 Cu1 N1 C7 -45.2(15) . . . . ?
O1 Cu1 N1 C7 -16.1(6) . . . . ?
N2 Cu1 N1 C7 164.4(6) . . . . ?
Cu2 Cu1 N1 C7 -5.7(7) . . . . ?
O2 Cu1 N1 C8 144.1(11) . . . . ?
O1 Cu1 N1 C8 173.2(5) . . . . ?
N2 Cu1 N1 C8 -6.3(5) . . . . ?
Cu2 Cu1 N1 C8 -176.4(4) . . . . ?
O2 Cu1 N2 C9 164.9(4) . . . . ?
N1 Cu1 N2 C9 -20.4(4) . . . . ?
O1 Cu1 N2 C9 -32(5) . . . . ?
Cu2 Cu1 N2 C9 147.9(3) . . . . ?
O2 Cu1 N2 C13 -75.2(5) . . . . ?
N1 Cu1 N2 C13 99.5(5) . . . . ?
O1 Cu1 N2 C13 88(5) . . . . ?
Cu2 Cu1 N2 C13 -92.1(5) . . . . ?
O2 Cu1 N2 C14 46.1(6) . . . . ?
N1 Cu1 N2 C14 -139.2(6) . . . . ?
O1 Cu1 N2 C14 -151(5) . . . . ?
Cu2 Cu1 N2 C14 29.2(6) . . . . ?
O2 Cu2 N3 C15 54.1(5) . . . . ?
O1 Cu2 N3 C15 -21.8(14) . . . . ?
N4 Cu2 N3 C15 -121.8(5) . . . . ?
Cu1 Cu2 N3 C15 60.3(6) . . . . ?
O2 Cu2 N3 C17 -66.6(5) . . . . ?
O1 Cu2 N3 C17 -142.4(10) . . . . ?
N4 Cu2 N3 C17 117.5(5) . . . . ?
Cu1 Cu2 N3 C17 -60.4(6) . . . . ?
O2 Cu2 N3 C10 176.4(5) . . . . ?
O1 Cu2 N3 C10 100.6(11) . . . . ?
N4 Cu2 N3 C10 0.5(5) . . . . ?
Cu1 Cu2 N3 C10 -177.4(4) . . . . ?
O2 Cu2 N4 C19 110.8(14) . . . . ?
O1 Cu2 N4 C19 94.5(5) . . . . ?
N3 Cu2 N4 C19 -96.2(5) . . . . ?
Cu1 Cu2 N4 C19 81.9(5) . . . . ?
O2 Cu2 N4 C12 -14.4(16) . . . . ?
O1 Cu2 N4 C12 -30.7(4) . . . . ?
N3 Cu2 N4 C12 138.5(5) . . . . ?
Cu1 Cu2 N4 C12 -43.3(5) . . . . ?
O2 Cu2 N4 C11 -129.7(13) . . . . ?
O1 Cu2 N4 C11 -145.9(4) . . . . ?
N3 Cu2 N4 C11 23.3(5) . . . . ?
Cu1 Cu2 N4 C11 -158.6(4) . . . . ?
Cu1 O1 C1 C2 171.5(4) . . . . ?
Cu2 O1 C1 C2 29.7(8) . . . . ?
Cu1 O1 C1 C6 -10.1(9) . . . . ?
Cu2 O1 C1 C6 -152.0(5) . . . . ?
O1 C1 C2 C3 -177.5(6) . . . . ?
C6 C1 C2 C3 4.1(10) . . . . ?
O1 C1 C2 C12 6.6(9) . . . . ?
C6 C1 C2 C12 -171.8(6) . . . . ?
C1 C2 C3 C4 -1.8(11) . . . . ?
C12 C2 C3 C4 173.9(7) . . . . ?
C2 C3 C4 C5 -1.1(11) . . . . ?
C2 C3 C4 C20 -177.2(7) . . . . ?
C3 C4 C5 C6 1.8(10) . . . . ?
C20 C4 C5 C6 177.9(7) . . . . ?
C4 C5 C6 C1 0.4(10) . . . . ?
C4 C5 C6 C7 -176.6(6) . . . . ?
O1 C1 C6 C5 178.3(6) . . . . ?
C2 C1 C6 C5 -3.3(9) . . . . ?
O1 C1 C6 C7 -5.0(10) . . . . ?
C2 C1 C6 C7 173.4(6) . . . . ?
C8 N1 C7 C6 177.8(6) . . . . ?
Cu1 N1 C7 C6 7.8(10) . . . . ?
C5 C6 C7 N1 -176.7(7) . . . . ?
C1 C6 C7 N1 6.5(11) . . . . ?
C7 N1 C8 C9 -140.2(7) . . . . ?
Cu1 N1 C8 C9 31.0(7) . . . . ?
C13 N2 C9 C8 -75.4(7) . . . . ?
C14 N2 C9 C8 164.6(6) . . . . ?
Cu1 N2 C9 C8 43.0(6) . . . . ?
N1 C8 C9 N2 -49.5(7) . . . . ?
C15 N3 C10 C11 94.9(8) . . . . ?
C17 N3 C10 C11 -142.1(7) . . . . ?
Cu2 N3 C10 C11 -25.7(8) . . . . ?
N3 C10 C11 N4 48.3(9) . . . . ?
C19 N4 C11 C10 78.6(8) . . . . ?
C12 N4 C11 C10 -160.3(6) . . . . ?
Cu2 N4 C11 C10 -44.1(7) . . . . ?
C19 N4 C12 C2 -60.0(7) . . . . ?
C11 N4 C12 C2 179.6(6) . . . . ?
Cu2 N4 C12 C2 67.3(7) . . . . ?
C3 C2 C12 N4 124.1(7) . . . . ?
C1 C2 C12 N4 -60.0(8) . . . . ?
C17 N3 C15 C16 167.4(7) . . . . ?
C10 N3 C15 C16 -70.2(9) . . . . ?
Cu2 N3 C15 C16 47.8(8) . . . . ?
C15 N3 C17 C18 61.5(10) . . . . ?
C10 N3 C17 C18 -63.1(10) . . . . ?
Cu2 N3 C17 C18 -177.9(7) . . . . ?
